data_2013221
loop_
_publ_author_name
'Clarke, Rachael'
'Latham, Kay'
'Rix, Colin'
'White, Jonathan'

_publ_section_title
;
 Two polymorphs of
 bis(1,10-phenanthroline-\k^2^<i>N</i>,<i>N</i>')copper(I) iodide
;
_journal_issue 1
_journal_name_full 'Acta Crystallographica Section C'
_journal_page_first m7
_journal_page_last m9
_journal_paper_doi 10.1107/S0108270102020590
_journal_volume 59
_journal_year 2003
_chemical_formula_iupac '[Cu (C12 H8 N2)2] I'
_chemical_formula_moiety 'C24 H16 Cu N4 + , I -'
_chemical_formula_sum 'C24 H16 Cu I N4'
_chemical_formula_weight 550.85
_chemical_melting_point 'decomposition, greater than 373K'
_chemical_name_systematic
;
bis(1,10-phenanthroline-\k^2^N,N')copper(I) iodide
;
_space_group_IT_number 50
_symmetry_cell_setting orthorhombic
_symmetry_space_group_name_Hall '-P 2ab 2b'
_symmetry_space_group_name_H-M 'P b a n :2'
_atom_sites_solution_hydrogens geom
_atom_sites_solution_primary direct
_atom_sites_solution_secondary difmap
_audit_creation_method SHELXL97
_cell_angle_alpha 90
_cell_angle_beta 90
_cell_angle_gamma 90
_cell_formula_units_Z 2
_cell_length_a 14.215(4)
_cell_length_b 7.458(2)
_cell_length_c 9.493(3)
_cell_measurement_reflns_used 1677
_cell_measurement_temperature 293(2)
_cell_measurement_theta_max 26.74
_cell_measurement_theta_min 2.87
_cell_volume 1006.4(5)
_computing_cell_refinement SMART
_computing_data_collection 'SMART (Siemens, 1995)'
_computing_data_reduction 'SAINT (Siemens, 1995)'
_computing_molecular_graphics 'SHELXTL and ZORTEP (Zsolnai, 1994)'
_computing_publication_material SHELXTL
_computing_structure_refinement SHELXTL
_computing_structure_solution 'SHELXTL (Bruker, 2001)'
_diffrn_ambient_temperature 293(2)
_diffrn_measured_fraction_theta_full 0.999
_diffrn_measured_fraction_theta_max 0.999
_diffrn_measurement_device_type 'Bruker CCD area-detector'
_diffrn_measurement_method '\f and \w'
_diffrn_radiation_monochromator graphite
_diffrn_radiation_source 'sealed tube'
_diffrn_radiation_type MoK\a
_diffrn_radiation_wavelength 0.71073
_diffrn_reflns_av_R_equivalents 0.031
_diffrn_reflns_av_sigmaI/netI 0.027
_diffrn_reflns_limit_h_max 18
_diffrn_reflns_limit_h_min -18
_diffrn_reflns_limit_k_max 9
_diffrn_reflns_limit_k_min -9
_diffrn_reflns_limit_l_max 7
_diffrn_reflns_limit_l_min -12
_diffrn_reflns_number 5578
_diffrn_reflns_theta_full 27.54
_diffrn_reflns_theta_max 27.54
_diffrn_reflns_theta_min 2.15
_diffrn_standards_decay_% 0
_diffrn_standards_interval_time 0
_diffrn_standards_number 0
_exptl_absorpt_coefficient_mu 2.638
_exptl_absorpt_correction_T_max 0.876
_exptl_absorpt_correction_T_min 0.526
_exptl_absorpt_correction_type empirical
_exptl_absorpt_process_details '(SADABS; Sheldrick, 1996)'
_exptl_crystal_colour black
_exptl_crystal_density_diffrn 1.817
_exptl_crystal_density_meas ?
_exptl_crystal_density_method 'not measured'
_exptl_crystal_description plate
_exptl_crystal_F_000 540
_exptl_crystal_size_max 0.30
_exptl_crystal_size_mid 0.15
_exptl_crystal_size_min 0.05
_refine_diff_density_max 1.20
_refine_diff_density_min -0.32
_refine_ls_extinction_method none
_refine_ls_goodness_of_fit_ref 1.241
_refine_ls_hydrogen_treatment constr
_refine_ls_matrix_type full
_refine_ls_number_parameters 70
_refine_ls_number_reflns 1178
_refine_ls_number_restraints 0
_refine_ls_restrained_S_all 1.241
_refine_ls_R_factor_all 0.060
_refine_ls_R_factor_gt 0.046
_refine_ls_shift/su_max <0.001
_refine_ls_shift/su_mean 0.000
_refine_ls_structure_factor_coef Fsqd
_refine_ls_weighting_details 'calc w = 1/[\s^2^(Fo^2^)+(0.0406P)^2^+0.9045P] where P=(Fo^2^+2Fc^2^)/3'
_refine_ls_weighting_scheme calc
_refine_ls_wR_factor_gt 0.113
_refine_ls_wR_factor_ref 0.119
_reflns_number_gt 892
_reflns_number_total 1178
_reflns_threshold_expression I>2\s(I)
_cod_data_source_file ta1392.cif
_cod_data_source_block Ia
_cod_depositor_comments
;
The following automatic conversions were performed:

'_exptl_crystal_density_meas' value 'not measured' was changed to '?'
- the value is perceived as not measured.

Automatic conversion script
Id: cif_fix_values 3008 2015-01-20 13:52:24Z robertas 
;
_cod_original_sg_symbol_H-M 'P b a n'
_cod_database_code 2013221
_cod_database_fobs_code 2013221

loop_
_symmetry_equiv_pos_as_xyz
'x, y, z'
'-x+1/2, -y+1/2, z'
'x, -y+1/2, -z'
'-x+1/2, y, -z'
'-x, -y, -z'
'x-1/2, y-1/2, -z'
'-x, y-1/2, z'
'x-1/2, -y, z'

loop_
_atom_site_label
_atom_site_fract_x
_atom_site_fract_y
_atom_site_fract_z
_atom_site_U_iso_or_equiv
_atom_site_adp_type
_atom_site_calc_flag
_atom_site_refinement_flags
_atom_site_occupancy
_atom_site_disorder_assembly
_atom_site_disorder_group
_atom_site_type_symbol
C1 0.8560(4) 0.1123(7) 0.7455(4) 0.0689(13) Uani d . 1 . . C
H1 0.7983 0.0838 0.7049 0.083 Uiso calc R 1 . . H
C2 0.9359(4) 0.0860(7) 0.6671(5) 0.0799(15) Uani d . 1 . . C
H2 0.9320 0.0455 0.5747 0.096 Uiso calc R 1 . . H
C3 1.0205(4) 0.1201(7) 0.7270(6) 0.0795(16) Uani d . 1 . . C
H3 1.0756 0.1007 0.6762 0.095 Uiso calc R 1 . . H
C4 1.0249(3) 0.1829(7) 0.8618(5) 0.0652(12) Uani d . 1 . . C
C5 0.9408(3) 0.2126(5) 0.9312(4) 0.0493(9) Uani d . 1 . . C
C6 1.1094(4) 0.2177(7) 0.9354(7) 0.0838(17) Uani d . 1 . . C
H6 1.1666 0.1943 0.8915 0.101 Uiso calc R 1 . . H
N 0.8564(2) 0.1751(5) 0.8739(3) 0.0555(8) Uani d . 1 . . N
Cu 0.7500 0.2500 1.0000 0.0667(3) Uani d S 1 . . Cu
I 0.7500 0.7500 0.5000 0.0654(3) Uani d S 1 . . I

loop_
_atom_site_aniso_label
_atom_site_aniso_U_11
_atom_site_aniso_U_22
_atom_site_aniso_U_33
_atom_site_aniso_U_12
_atom_site_aniso_U_13
_atom_site_aniso_U_23
C1 0.071(3) 0.087(4) 0.049(2) -0.009(3) 0.004(2) -0.011(2)
C2 0.086(4) 0.097(4) 0.057(2) -0.006(3) 0.022(3) -0.016(2)
C3 0.078(4) 0.076(4) 0.084(3) 0.000(3) 0.040(3) -0.006(3)
C4 0.053(3) 0.064(3) 0.078(3) -0.001(2) 0.019(2) 0.004(2)
C5 0.050(2) 0.044(2) 0.054(2) -0.0001(16) 0.0047(18) 0.0048(16)
C6 0.048(3) 0.075(4) 0.129(5) 0.000(2) 0.015(3) -0.009(3)
N 0.0498(19) 0.075(2) 0.0418(15) -0.0039(17) 0.0028(15) -0.0053(16)
Cu 0.0445(6) 0.1076(9) 0.0480(5) 0.000 0.000 0.000
I 0.0415(3) 0.0977(5) 0.0571(4) 0.000 0.000 0.000

loop_
_atom_type_symbol
_atom_type_description
_atom_type_scat_dispersion_real
_atom_type_scat_dispersion_imag
_atom_type_scat_source
C C 0.0033 0.0016 'International Tables Vol C Tables 4.2.6.8 and 6.1.1.4'
H H 0.0000 0.0000 'International Tables Vol C Tables 4.2.6.8 and 6.1.1.4'
N N 0.0061 0.0033 'International Tables Vol C Tables 4.2.6.8 and 6.1.1.4'
Cu Cu 0.3201 1.2651 'International Tables Vol C Tables 4.2.6.8 and 6.1.1.4'
I I -0.4742 1.8119 'International Tables Vol C Tables 4.2.6.8 and 6.1.1.4'

loop_
_geom_angle_atom_site_label_1
_geom_angle_atom_site_label_2
_geom_angle_atom_site_label_3
_geom_angle_site_symmetry_1
_geom_angle_site_symmetry_3
_geom_angle
_geom_angle_publ_flag
N C1 C2 . . 123.6(5) yes
N C1 H1 . . 118.2 ?
C2 C1 H1 . . 118.2 ?
C3 C2 C1 . . 118.8(4) ?
C3 C2 H2 . . 120.6 ?
C1 C2 H2 . . 120.6 ?
C2 C3 C4 . . 119.9(5) ?
C2 C3 H3 . . 120.1 ?
C4 C3 H3 . . 120.1 ?
C3 C4 C5 . . 117.6(5) ?
C3 C4 C6 . . 124.4(5) ?
C5 C4 C6 . . 118.0(5) ?
N C5 C4 . . 123.0(4) yes
N C5 C5 . 3_557 116.9(2) yes
C4 C5 C5 . 3_557 120.1(3) yes
C6 C6 C4 3_557 . 121.8(3) yes
C6 C6 H6 3_557 . 119.1 ?
C4 C6 H6 . . 119.1 ?
C1 N C5 . . 117.1(4) yes
C1 N Cu . . 130.8(3) yes
C5 N Cu . . 111.9(3) yes
N Cu N 3_557 2_655 147.7(2) ?
N Cu N 3_557 4_657 106.80(19) ?
N Cu N 2_655 4_657 82.28(19) ?
N Cu N 3_557 . 82.28(19) yes
N Cu N 2_655 . 106.80(19) yes
N Cu N 4_657 . 147.7(2) yes

loop_
_geom_bond_atom_site_label_1
_geom_bond_atom_site_label_2
_geom_bond_site_symmetry_2
_geom_bond_distance
_geom_bond_publ_flag
C1 N . 1.306(5) yes
C1 C2 . 1.372(6) ?
C1 H1 . 0.9300 ?
C2 C3 . 1.355(7) ?
C2 H2 . 0.9300 ?
C3 C4 . 1.365(7) ?
C3 H3 . 0.9300 ?
C4 C5 . 1.383(6) ?
C4 C6 . 1.414(7) ?
C5 N . 1.347(5) yes
C6 H6 . 0.9300 ?
N Cu . 2.008(3) yes

loop_
_geom_torsion_atom_site_label_1
_geom_torsion_atom_site_label_2
_geom_torsion_atom_site_label_3
_geom_torsion_atom_site_label_4
_geom_torsion_site_symmetry_1
_geom_torsion_site_symmetry_4
_geom_torsion
N C1 C2 C3 . . 2.6(8)
C1 C2 C3 C4 . . -1.3(8)
C2 C3 C4 C5 . . -1.3(7)
C2 C3 C4 C6 . . 178.0(5)
C3 C4 C5 N . . 2.9(7)
C6 C4 C5 N . . -176.4(4)
C3 C4 C5 C5 . 3_557 -176.5(5)
C6 C4 C5 C5 . 3_557 4.2(7)
C3 C4 C6 C6 . 3_557 178.4(7)
C5 C4 C6 C6 . 3_557 -2.3(10)
C2 C1 N C5 . . -1.1(7)
C2 C1 N Cu . . 172.3(4)
C4 C5 N C1 . . -1.8(6)
C5 C5 N C1 3_557 . 177.6(4)
C4 C5 N Cu . . -176.4(3)
C5 C5 N Cu 3_557 . 3.0(5)
C1 N Cu N . 3_557 -174.7(5)
C5 N Cu N . 3_557 -1.07(19)
C1 N Cu N . 2_655 -26.5(4)
C5 N Cu N . 2_655 147.1(3)
C1 N Cu N . 4_657 75.9(4)
C5 N Cu N . 4_657 -110.4(3)
